data_7701809
loop_
_publ_author_name
'Capel Berdiell, Izar'
'Farmiloe, Sarah E.'
'Kulmaczewski, Rafal'
'Halcrow, Malcolm'

_publ_section_title
;
 Molecular Squares, Coordination Polymers and Mononuclear Complexes
 Supported by 2,4-Dipyrazolyl-6H-1,3,5-triazine and
 4,6-Dipyrazolylpyrimidine Ligands
;
_journal_name_full 'Dalton Transactions'
_journal_paper_doi 10.1039/C9DT04003J
_journal_year 2019
_chemical_formula_moiety 'C11 H8 Ag Cl3 N8 O4'
_chemical_formula_sum 'C11 H8 Ag Cl3 N8 O4'
_chemical_formula_weight 530.47
_chemical_name_systematic 'Catena-[2,4-di(4-chloropyrazol-1-yl)-6H-1,3,5-triazine]-(acetonitrile)silver(I) perchlorate'
_space_group_crystal_system monoclinic
_space_group_IT_number 14
_space_group_name_Hall '-P 2yn'
_space_group_name_H-M_alt 'P 1 21/n 1'
_atom_sites_solution_hydrogens geom
_atom_sites_solution_primary direct
_atom_sites_solution_secondary difmap
_audit_creation_date 2019-07-05
_audit_creation_method
;
  Olex2 1.2
  (compiled Apr 23 2013 17:54:37, GUI svn.r4466)
;
_audit_update_record
;
2019-10-04 deposited with the CCDC.	2019-11-05 downloaded from the CCDC.
;
_cell_angle_alpha 90.00
_cell_angle_beta 95.121(1)
_cell_angle_gamma 90.00
_cell_formula_units_Z 4
_cell_length_a 13.5601(2)
_cell_length_b 8.2545(1)
_cell_length_c 15.4017(3)
_cell_measurement_reflns_used 4157
_cell_measurement_temperature 120(2)
_cell_measurement_theta_max 73.62
_cell_measurement_theta_min 4.15
_cell_volume 1717.06(5)
_computing_cell_refinement 'CrysAlisPro, Agilent Technologies'
_computing_data_collection 'CrysAlisPro, Agilent Technologies'
_computing_data_reduction 'CrysAlisPro, Agilent Technologies'
_computing_molecular_graphics 'XSEED (Barbour, 2001)'
_computing_publication_material
;
O. V. Dolomanov, L. J. Bourhis, R. J. Gildea, J. A. K. Howard and H. Puschmann,
OLEX2: a complete structure solution, refinement and analysis program.
J. Appl. Cryst. (2009). 42, 339-341.
;
_computing_structure_refinement 'SHELXL-97 (Sheldrick, 1997)'
_computing_structure_solution 'SHELXS-97 (Sheldrick, 1990)'
_diffrn_ambient_temperature 120(2)
_diffrn_detector_area_resol_mean 5.3095
_diffrn_measured_fraction_theta_full 0.976
_diffrn_measured_fraction_theta_max 0.957
_diffrn_measurement_device_type 'SuperNova, Dual, Cu at zero, Atlas'
_diffrn_measurement_method '\w scans'
_diffrn_radiation_monochromator mirror
_diffrn_radiation_source 'SuperNova (Cu) X-ray Source'
_diffrn_radiation_type CuK\a
_diffrn_radiation_wavelength 1.54184
_diffrn_reflns_av_R_equivalents 0.0261
_diffrn_reflns_av_unetI/netI 0.0320
_diffrn_reflns_limit_h_max 15
_diffrn_reflns_limit_h_min -16
_diffrn_reflns_limit_k_max 10
_diffrn_reflns_limit_k_min -8
_diffrn_reflns_limit_l_max 12
_diffrn_reflns_limit_l_min -18
_diffrn_reflns_number 6561
_diffrn_reflns_theta_full 72.00
_diffrn_reflns_theta_max 73.83
_diffrn_reflns_theta_min 4.16
_diffrn_standards_decay_% 0
_diffrn_standards_interval_count 0
_diffrn_standards_interval_time 0
_diffrn_standards_number 0
_exptl_absorpt_coefficient_mu 14.097
_exptl_absorpt_correction_T_max 1.000
_exptl_absorpt_correction_T_min 0.528
_exptl_absorpt_correction_type multi-scan
_exptl_absorpt_process_details
; 
CrysAlisPro, Agilent Technologies,
Version 1.171.36.24 (release 03-12-2012 CrysAlis171 .NET)
Empirical absorption correction using spherical harmonics,
 implemented in SCALE3 ABSPACK scaling algorithm.
;
_exptl_crystal_colour colourless
_exptl_crystal_density_diffrn 2.052
_exptl_crystal_density_method 'not measured'
_exptl_crystal_description fragment
_exptl_crystal_F_000 1040
_exptl_crystal_recrystallization_method 'Re-crystallisation from solvent: acetonitrile/diethyl ether'
_exptl_crystal_size_max 0.40
_exptl_crystal_size_mid 0.25
_exptl_crystal_size_min 0.10
_refine_diff_density_max 0.568
_refine_diff_density_min -0.558
_refine_diff_density_rms 0.092
_refine_ls_extinction_method none
_refine_ls_goodness_of_fit_ref 1.024
_refine_ls_hydrogen_treatment constr
_refine_ls_matrix_type full
_refine_ls_number_parameters 245
_refine_ls_number_reflns 3338
_refine_ls_number_restraints 0
_refine_ls_restrained_S_all 1.024
_refine_ls_R_factor_all 0.0322
_refine_ls_R_factor_gt 0.0284
_refine_ls_shift/su_max 0.000
_refine_ls_shift/su_mean 0.000
_refine_ls_structure_factor_coef Fsqd
_refine_ls_weighting_details 'calc w=1/[\s^2^(Fo^2^)+(0.0453P)^2^+0.2394P] where P=(Fo^2^+2Fc^2^)/3'
_refine_ls_weighting_scheme calc
_refine_ls_wR_factor_gt 0.0737
_refine_ls_wR_factor_ref 0.0772
_reflns_number_gt 3011
_reflns_number_total 3338
_reflns_threshold_expression >2sigma(I)
_cod_data_source_file c9dt04003j2.cif
_cod_data_source_block sf-15
_cod_database_code 7701809
_olex2_refinement_description
;
1. Fixed Uiso
 At 1.2 times of:
  All C(H) groups
 At 1.5 times of:
  All C(H,H,H) groups
2.a Aromatic/amide H refined with riding coordinates:
 C5(H5), C10(H10), C12(H12), C16(H16), C18(H18)
2.b Idealised Me refined as rotating group:
 C22(H22A,H22B,H22C)
;

loop_
_space_group_symop_id
_space_group_symop_operation_xyz
1 'x, y, z'
2 '-x+1/2, y+1/2, -z+1/2'
3 '-x, -y, -z'
4 'x-1/2, -y-1/2, z-1/2'

loop_
_atom_site_label
_atom_site_type_symbol
_atom_site_fract_x
_atom_site_fract_y
_atom_site_fract_z
_atom_site_U_iso_or_equiv
_atom_site_adp_type
_atom_site_occupancy
_atom_site_symmetry_multiplicity
_atom_site_calc_flag
_atom_site_refinement_flags
Ag1 Ag 0.174289(14) 0.00209(2) 0.411050(13) 0.02212(9) Uani 1 1 d .
N2 N 0.44544(15) 0.3281(3) 0.37015(14) 0.0176(4) Uani 1 1 d .
C3 C 0.37416(19) 0.2324(3) 0.39443(17) 0.0173(5) Uani 1 1 d .
N4 N 0.28966(16) 0.1937(3) 0.34851(15) 0.0191(5) Uani 1 1 d .
C5 C 0.27903(19) 0.2637(3) 0.27037(17) 0.0210(5) Uani 1 1 d .
H5 H 0.2194 0.2418 0.2352 0.025 Uiso 1 1 calc R
N6 N 0.34339(16) 0.3607(3) 0.23697(15) 0.0209(5) Uani 1 1 d .
C7 C 0.42489(19) 0.3877(3) 0.29021(17) 0.0174(5) Uani 1 1 d .
N8 N 0.39124(15) 0.1619(3) 0.47671(14) 0.0170(4) Uani 1 1 d .
N9 N 0.32789(17) 0.0475(3) 0.50355(16) 0.0205(5) Uani 1 1 d .
C10 C 0.3665(2) 0.0046(3) 0.5815(2) 0.0218(6) Uani 1 1 d .
H10 H 0.3388 -0.0746 0.6169 0.026 Uiso 1 1 calc R
C11 C 0.45423(19) 0.0914(3) 0.60565(17) 0.0184(5) Uani 1 1 d .
C12 C 0.46929(19) 0.1911(3) 0.53785(17) 0.0179(5) Uani 1 1 d .
H12 H 0.5223 0.2650 0.5337 0.021 Uiso 1 1 calc R
Cl13 Cl 0.52812(5) 0.07354(8) 0.70159(4) 0.02236(15) Uani 1 1 d .
N14 N 0.49722(19) 0.4858(3) 0.25810(16) 0.0188(5) Uani 1 1 d .
N15 N 0.48389(18) 0.5422(3) 0.17392(16) 0.0223(5) Uani 1 1 d .
C16 C 0.5636(2) 0.6275(4) 0.16328(18) 0.0225(6) Uani 1 1 d .
H16 H 0.5762 0.6816 0.1109 0.027 Uiso 1 1 calc R
C17 C 0.62806(19) 0.6277(3) 0.24065(18) 0.0206(5) Uani 1 1 d .
C18 C 0.5852(2) 0.5363(3) 0.29989(19) 0.0201(5) Uani 1 1 d .
H18 H 0.6107 0.5124 0.3579 0.024 Uiso 1 1 calc R
Cl19 Cl 0.73618(5) 0.73716(9) 0.25611(5) 0.02826(16) Uani 1 1 d .
N20 N 0.0939(2) 0.1585(4) 0.51684(19) 0.0343(6) Uani 1 1 d .
C21 C 0.0788(2) 0.2704(4) 0.5561(2) 0.0275(6) Uani 1 1 d .
C22 C 0.0589(2) 0.4130(5) 0.6067(2) 0.0394(8) Uani 1 1 d .
H22A H -0.0118 0.4396 0.5978 0.059 Uiso 1 1 calc R
H22B H 0.0979 0.5044 0.5878 0.059 Uiso 1 1 calc R
H22C H 0.0770 0.3915 0.6686 0.059 Uiso 1 1 calc R
Cl23 Cl 0.24081(4) -0.40610(8) 0.45177(4) 0.02079(14) Uani 1 1 d .
O24 O 0.27703(19) -0.5228(3) 0.51587(17) 0.0346(5) Uani 1 1 d .
O25 O 0.32291(15) -0.3301(3) 0.41473(15) 0.0344(5) Uani 1 1 d .
O26 O 0.18291(17) -0.2842(3) 0.49203(15) 0.0339(5) Uani 1 1 d .
O27 O 0.18001(17) -0.4853(3) 0.38299(18) 0.0321(5) Uani 1 1 d .

loop_
_atom_site_aniso_label
_atom_site_aniso_U_11
_atom_site_aniso_U_22
_atom_site_aniso_U_33
_atom_site_aniso_U_23
_atom_site_aniso_U_13
_atom_site_aniso_U_12
Ag1 0.01751(13) 0.02835(14) 0.02031(14) -0.00137(7) 0.00058(8) -0.00166(7)
N2 0.0163(10) 0.0203(11) 0.0164(11) -0.0001(9) 0.0034(8) 0.0008(9)
C3 0.0153(11) 0.0186(12) 0.0185(13) -0.0018(10) 0.0045(9) 0.0047(10)
N4 0.0149(10) 0.0242(12) 0.0184(11) -0.0019(9) 0.0030(8) 0.0014(9)
C5 0.0160(12) 0.0290(14) 0.0178(13) -0.0010(11) 0.0005(10) 0.0027(11)
N6 0.0190(11) 0.0250(12) 0.0189(11) 0.0022(9) 0.0027(8) 0.0018(9)
C7 0.0173(12) 0.0183(12) 0.0170(12) -0.0026(10) 0.0037(9) 0.0034(10)
N8 0.0148(10) 0.0196(11) 0.0173(11) -0.0010(8) 0.0045(8) 0.0010(9)
N9 0.0181(11) 0.0222(11) 0.0221(12) 0.0024(10) 0.0066(9) -0.0011(10)
C10 0.0210(14) 0.0247(15) 0.0202(15) 0.0044(10) 0.0053(11) 0.0024(10)
C11 0.0177(12) 0.0226(13) 0.0153(12) 0.0002(10) 0.0034(9) 0.0060(10)
C12 0.0170(12) 0.0202(13) 0.0166(12) -0.0025(10) 0.0024(9) 0.0036(10)
Cl13 0.0233(3) 0.0288(3) 0.0150(3) 0.0009(2) 0.0019(2) 0.0052(3)
N14 0.0207(12) 0.0230(12) 0.0129(12) 0.0001(8) 0.0030(9) 0.0003(9)
N15 0.0241(12) 0.0273(12) 0.0158(12) 0.0033(10) 0.0030(9) -0.0011(10)
C16 0.0228(13) 0.0256(14) 0.0200(13) -0.0001(11) 0.0065(10) -0.0016(11)
C17 0.0173(12) 0.0210(13) 0.0241(14) -0.0040(11) 0.0048(10) -0.0015(11)
C18 0.0194(13) 0.0221(13) 0.0187(14) -0.0017(11) 0.0011(10) 0.0013(11)
Cl19 0.0215(3) 0.0332(4) 0.0306(4) -0.0021(3) 0.0053(3) -0.0073(3)
N20 0.0301(13) 0.0407(16) 0.0335(15) -0.0055(12) 0.0103(11) -0.0049(12)
C21 0.0212(13) 0.0375(17) 0.0243(15) -0.0017(13) 0.0051(11) -0.0012(13)
C22 0.0280(16) 0.052(2) 0.0384(19) -0.0181(16) 0.0059(13) 0.0079(15)
Cl23 0.0185(3) 0.0232(3) 0.0207(3) -0.0022(2) 0.0023(2) 0.0025(2)
O24 0.0361(13) 0.0355(12) 0.0317(13) 0.0073(10) 0.0006(10) 0.0105(10)
O25 0.0220(10) 0.0507(14) 0.0309(12) 0.0023(10) 0.0043(8) -0.0071(10)
O26 0.0409(12) 0.0306(11) 0.0324(12) -0.0055(9) 0.0155(9) 0.0104(10)
O27 0.0283(12) 0.0317(12) 0.0348(14) -0.0099(9) -0.0051(10) -0.0011(9)

loop_
_atom_type_symbol
_atom_type_description
_atom_type_scat_dispersion_real
_atom_type_scat_dispersion_imag
_atom_type_scat_source
C C 0.0181 0.0091 'International Tables Vol C Tables 4.2.6.8 and 6.1.1.4'
H H 0.0000 0.0000 'International Tables Vol C Tables 4.2.6.8 and 6.1.1.4'
N N 0.0311 0.0180 'International Tables Vol C Tables 4.2.6.8 and 6.1.1.4'
O O 0.0492 0.0322 'International Tables Vol C Tables 4.2.6.8 and 6.1.1.4'
Ag Ag 0.1306 4.2820 'International Tables Vol C Tables 4.2.6.8 and 6.1.1.4'
Cl Cl 0.3639 0.7018 'International Tables Vol C Tables 4.2.6.8 and 6.1.1.4'

loop_
_geom_angle_atom_site_label_1
_geom_angle_atom_site_label_2
_geom_angle_atom_site_label_3
_geom_angle
_geom_angle_site_symmetry_1
_geom_angle_site_symmetry_3
N4 Ag1 N6 87.53(7) . 2_545
N4 Ag1 O26 138.02(7) . .
N6 Ag1 O26 90.52(7) 2_545 .
N9 Ag1 N4 66.06(8) . .
N9 Ag1 N6 126.70(8) . 2_545
N9 Ag1 O26 82.19(8) . .
N15 Ag1 N4 105.11(8) 2_545 .
N15 Ag1 N6 64.79(8) 2_545 2_545
N15 Ag1 N9 163.04(9) 2_545 .
N15 Ag1 O26 111.80(8) 2_545 .
N20 Ag1 N4 105.04(9) . .
N20 Ag1 N6 146.63(8) . 2_545
N20 Ag1 N9 86.39(9) . .
N20 Ag1 N15 82.00(9) . 2_545
N20 Ag1 O26 99.32(8) . .
C3 N2 C7 112.5(2) . .
N2 C3 N4 127.4(2) . .
N2 C3 N8 116.0(2) . .
N4 C3 N8 116.6(2) . .
C3 N4 Ag1 119.33(18) . .
C3 N4 C5 113.3(2) . .
C5 N4 Ag1 127.37(17) . .
N4 C5 H5 116.8 . .
N6 C5 N4 126.3(2) . .
N6 C5 H5 116.8 . .
C5 N6 Ag1 127.71(17) . 2
C5 N6 C7 113.6(2) . .
C7 N6 Ag1 118.61(18) . 2
N2 C7 N6 126.8(2) . .
N2 C7 N14 116.5(2) . .
N6 C7 N14 116.6(2) . .
N9 N8 C3 120.4(2) . .
N9 N8 C12 112.4(2) . .
C12 N8 C3 127.2(2) . .
N8 N9 Ag1 117.13(16) . .
C10 N9 Ag1 137.7(2) . .
C10 N9 N8 104.7(2) . .
N9 C10 H10 124.4 . .
N9 C10 C11 111.2(2) . .
C11 C10 H10 124.4 . .
C10 C11 Cl13 126.7(2) . .
C12 C11 C10 106.6(2) . .
C12 C11 Cl13 126.7(2) . .
N8 C12 H12 127.4 . .
C11 C12 N8 105.1(2) . .
C11 C12 H12 127.4 . .
N15 N14 C7 119.6(2) . .
C18 N14 C7 128.3(2) . .
C18 N14 N15 112.1(2) . .
N14 N15 Ag1 119.77(17) . 2
C16 N15 Ag1 134.6(2) . 2
C16 N15 N14 105.0(2) . .
N15 C16 H16 124.8 . .
N15 C16 C17 110.5(3) . .
C17 C16 H16 124.8 . .
C16 C17 Cl19 124.9(2) . .
C18 C17 C16 107.3(2) . .
C18 C17 Cl19 127.6(2) . .
N14 C18 H18 127.4 . .
C17 C18 N14 105.1(2) . .
C17 C18 H18 127.4 . .
C21 N20 Ag1 155.6(3) . .
N20 C21 C22 179.6(4) . .
C21 C22 H22A 109.5 . .
C21 C22 H22B 109.5 . .
C21 C22 H22C 109.5 . .
H22A C22 H22B 109.5 . .
H22A C22 H22C 109.5 . .
H22B C22 H22C 109.5 . .
O24 Cl23 O25 109.63(15) . .
O24 Cl23 O26 109.69(15) . .
O24 Cl23 O27 109.87(15) . .
O25 Cl23 O26 109.57(15) . .
O25 Cl23 O27 108.57(15) . .
O27 Cl23 O26 109.48(14) . .
Cl23 O26 Ag1 114.67(12) . .

loop_
_geom_bond_atom_site_label_1
_geom_bond_atom_site_label_2
_geom_bond_distance
_geom_bond_site_symmetry_2
Ag1 Ag1 6.9050(3) 2_545
Ag1 N4 2.479(2) .
Ag1 N6 2.553(2) 2_545
Ag1 N9 2.445(2) .
Ag1 N15 2.433(2) 2_545
Ag1 N20 2.414(3) .
Ag1 O26 2.670(2) .
N2 C3 1.328(3) .
N2 C7 1.332(3) .
C3 N4 1.331(3) .
C3 N8 1.395(3) .
N4 C5 1.331(4) .
C5 H5 0.9500 .
C5 N6 1.322(4) .
N6 Ag1 2.553(2) 2
N6 C7 1.335(3) .
C7 N14 1.396(4) .
N8 N9 1.365(3) .
N8 C12 1.374(3) .
N9 C10 1.314(4) .
C10 H10 0.9500 .
C10 C11 1.410(4) .
C11 C12 1.359(4) .
C11 Cl13 1.716(3) .
C12 H12 0.9500 .
N14 N15 1.374(3) .
N14 C18 1.369(4) .
N15 Ag1 2.433(2) 2
N15 C16 1.313(4) .
C16 H16 0.9500 .
C16 C17 1.414(4) .
C17 C18 1.354(4) .
C17 Cl19 1.720(3) .
C18 H18 0.9500 .
N20 C21 1.132(4) .
C21 C22 1.451(5) .
C22 H22A 0.9800 .
C22 H22B 0.9800 .
C22 H22C 0.9800 .
Cl23 O24 1.434(2) .
Cl23 O25 1.439(2) .
Cl23 O26 1.449(2) .
Cl23 O27 1.440(2) .
